data_7209474
loop_
_publ_author_name
'Park, C.-H.'
'Bluhm, K.'

_publ_section_title
;
 Die Synthese und Kristallstruktur des Borat-Phosphats: alpha - Zn3 (B O3)
 (P O4)
;
_journal_name_full
;
Zeitschrift fuer Naturforschung, Teil B. Anorganische Chemie, Organische
 Chemie (42,1987-)
;
_journal_page_first 102
_journal_page_last 106
_journal_volume 52
_journal_year 1997
_chemical_formula_sum 'B O7 P Zn3'
_chemical_name_systematic 'Zn3 (B O3) (P O4)'
_space_group_IT_number 8
_symmetry_space_group_name_Hall 'C -2y'
_symmetry_space_group_name_H-M 'C 1 m 1'
_cell_angle_alpha 90
_cell_angle_beta 119.8
_cell_angle_gamma 90
_cell_formula_units_Z 4
_cell_length_a 9.725
_cell_length_b 12.72
_cell_length_c 4.874
_cell_volume 523.196
_citation_journal_id_ASTM ZNBSEN
_cod_data_source_file boron0-1_421.cif
_cod_data_source_block B1O7P1Zn3
_cod_original_cell_volume 523.1962
_cod_original_formula_sum 'B1 O7 P1 Zn3'
_cod_database_code 7209474

loop_
_symmetry_equiv_pos_as_xyz
x,y,z
x,-y,z
x+1/2,y+1/2,z
x+1/2,-y+1/2,z

loop_
_atom_site_label
_atom_site_type_symbol
_atom_site_fract_x
_atom_site_fract_y
_atom_site_fract_z
_atom_site_occupancy
_atom_site_U_iso_or_equiv
O6 O-2 -0.2413 0 -0.2794 1 0.0
O5 O-2 -0.7027 0.0998 -0.2698 1 0.0
O2 O-2 -0.1186 -0.2206 -0.8514 1 0.0
Zn1 Zn+2 -0.60086 -0.24886 -0.2309 1 0.0
O4 O-2 -0.2972 -0.2213 -0.6475 1 0.0
P1 P+5 -0.0616 0 -0.1392 1 0.0
O3 O-2 -0.0093 -0.0992 -0.2399 1 0.0
B1 B+3 -0.2687 -0.2143 -0.8984 1 0.0
Zn3 Zn+2 -0.93027 -0.13609 -0.5333 1 0.0
O7 O-2 0.0195 0 0.2237 1 0.0
O9 O-2 -0.46 0 0.1002 1 0.0
Zn2 Zn+2 -0.41164 -0.10951 -0.5405 1 0.0
P2 P+5 -0.605 0 -0.2311 1 0.0
O1 O-2 -0.3966 -0.2084 -0.2024 1 0.0
O8 O-2 -0.557 0 -0.488 1 0.0
